data_4348283
loop_
_publ_author_name
'Meng, Xing'
'Song, Shu-Yan'
'Song, Xue-Zhi'
'Zhu, Min'
'Zhao, Shu-Na'
'Wu, Lan-Lan'
'Zhang, Hong-Jie'

_publ_section_title
;
 A Eu/Tb-codoped coordination polymer luminescent thermometer
;
_journal_issue 10
_journal_name_full 'Inorg. Chem. Front.'
_journal_page_first 757
_journal_paper_doi 10.1039/C4QI00122B
_journal_volume 1
_journal_year 2014
_chemical_formula_moiety 'C40 H36 Cl N6 O17 Tb'
_chemical_formula_sum 'C40 H36 Cl N6 O17 Tb'
_chemical_formula_weight 1067.12
_space_group_IT_number 87
_space_group_name_Hall '-I 4'
_space_group_name_H-M_alt 'I 4/m'
_symmetry_cell_setting tetragonal
_symmetry_space_group_name_Hall '-I 4'
_symmetry_space_group_name_H-M 'I 4/m'
_atom_sites_solution_hydrogens geom
_atom_sites_solution_primary direct
_atom_sites_solution_secondary difmap
_audit_creation_method SHELXL-97
_cell_angle_alpha 90.000(5)
_cell_angle_beta 90.000(5)
_cell_angle_gamma 90.000(5)
_cell_formula_units_Z 4
_cell_length_a 15.160(5)
_cell_length_b 15.160(5)
_cell_length_c 23.388(5)
_cell_measurement_reflns_used 15638
_cell_measurement_temperature 293(2)
_cell_measurement_theta_max 25.02
_cell_measurement_theta_min 1.60
_cell_volume 5375(3)
_computing_cell_refinement 'SMART (Bruker, 1997)'
_computing_data_collection 'SMART (Bruker, 1997)'
_computing_data_reduction SAINT
_computing_molecular_graphics 'SHELXTL-PLUS (Sheldrick, 1990)'
_computing_publication_material SHELXL-97
_computing_structure_refinement 'SHELXL-97 (Sheldrick, 1997)'
_computing_structure_solution 'SHELXS-97(Sheldrick, 1997)'
_diffrn_ambient_temperature 293(2)
_diffrn_measured_fraction_theta_full 1.000
_diffrn_measured_fraction_theta_max 0.999
_diffrn_radiation_monochromator graphite
_diffrn_radiation_source 'fine-focus sealed tube'
_diffrn_radiation_type MoK\a
_diffrn_radiation_wavelength 0.71069
_diffrn_reflns_av_R_equivalents 0.1217
_diffrn_reflns_av_sigmaI/netI 0.0750
_diffrn_reflns_limit_h_max 18
_diffrn_reflns_limit_h_min -18
_diffrn_reflns_limit_k_max 18
_diffrn_reflns_limit_k_min -16
_diffrn_reflns_limit_l_max 24
_diffrn_reflns_limit_l_min -27
_diffrn_reflns_number 15638
_diffrn_reflns_theta_full 25.00
_diffrn_reflns_theta_max 25.02
_diffrn_reflns_theta_min 1.60
_exptl_absorpt_coefficient_mu 1.431
_exptl_absorpt_correction_T_max 0.806
_exptl_absorpt_correction_T_min 0.760
_exptl_absorpt_correction_type multi-scan
_exptl_absorpt_process_details 'SADABS(Sheldrick, 1996)'
_exptl_crystal_colour colorless
_exptl_crystal_density_diffrn 1.319
_exptl_crystal_density_method 'not measured'
_exptl_crystal_description block
_exptl_crystal_F_000 2144
_exptl_crystal_size_max 0.20
_exptl_crystal_size_mid 0.18
_exptl_crystal_size_min 0.15
_refine_diff_density_max 1.022
_refine_diff_density_min -0.796
_refine_diff_density_rms 0.193
_refine_ls_extinction_method none
_refine_ls_goodness_of_fit_ref 1.039
_refine_ls_hydrogen_treatment constr
_refine_ls_matrix_type full
_refine_ls_number_parameters 151
_refine_ls_number_reflns 2446
_refine_ls_number_restraints 0
_refine_ls_restrained_S_all 1.039
_refine_ls_R_factor_all 0.1323
_refine_ls_R_factor_gt 0.0731
_refine_ls_shift/su_max 0.017
_refine_ls_shift/su_mean 0.001
_refine_ls_structure_factor_coef Fsqd
_refine_ls_weighting_details 'calc w=1/[\s^2^(Fo^2^)+(0.1569P)^2^+0.0000P] where P=(Fo^2^+2Fc^2^)/3'
_refine_ls_weighting_scheme calc
_refine_ls_wR_factor_gt 0.2161
_refine_ls_wR_factor_ref 0.2638
_reflns_number_gt 1341
_reflns_number_total 2446
_reflns_threshold_expression >2\s(I)
_cod_data_source_file c4qi00122b2.cif
_cod_data_source_block Tb
_cod_database_code 4348283

loop_
_symmetry_equiv_pos_as_xyz
'x, y, z'
'-x, -y, z'
'-y, x, z'
'y, -x, z'
'x+1/2, y+1/2, z+1/2'
'-x+1/2, -y+1/2, z+1/2'
'-y+1/2, x+1/2, z+1/2'
'y+1/2, -x+1/2, z+1/2'
'-x, -y, -z'
'x, y, -z'
'y, -x, -z'
'-y, x, -z'
'-x+1/2, -y+1/2, -z+1/2'
'x+1/2, y+1/2, -z+1/2'
'y+1/2, -x+1/2, -z+1/2'
'-y+1/2, x+1/2, -z+1/2'

loop_
_atom_site_label
_atom_site_type_symbol
_atom_site_fract_x
_atom_site_fract_y
_atom_site_fract_z
_atom_site_U_iso_or_equiv
_atom_site_adp_type
_atom_site_occupancy
_atom_site_symmetry_multiplicity
_atom_site_calc_flag
_atom_site_refinement_flags
Tb1 Tb 0.5000 0.0000 0.2500 0.0593(5) Uani 1 4 d S
Cl1 Cl 0.5000 0.5000 0.3515(3) 0.0668(14) Uani 1 4 d S
N1 N 0.7239(5) 0.3345(6) 0.3499(4) 0.058(2) Uani 1 1 d .
C3 C 0.7133(7) 0.1669(7) 0.3055(4) 0.059(3) Uani 1 1 d .
C7 C 0.7258(7) 0.4187(6) 0.4407(4) 0.055(2) Uani 1 1 d .
C6 C 0.7272(7) 0.4233(7) 0.3767(5) 0.068(3) Uani 1 1 d .
H6A H 0.6771 0.4577 0.3636 0.081 Uiso 1 1 calc R
H6B H 0.7804 0.4533 0.3644 0.081 Uiso 1 1 calc R
O1 O 0.4768(7) 0.0667(6) 0.3453(4) 0.123(4) Uani 1 1 d .
C2 C 0.6500(7) 0.3059(8) 0.3249(5) 0.071(3) Uani 1 1 d .
H2 H 0.6019 0.3437 0.3222 0.085 Uiso 1 1 calc R
C1 C 0.6432(7) 0.2220(7) 0.3029(4) 0.063(3) Uani 1 1 d .
H1 H 0.5907 0.2032 0.2864 0.076 Uiso 1 1 calc R
C9 C 0.6483(7) 0.4075(6) 0.4701(4) 0.065(3) Uani 1 1 d .
H9 H 0.5957 0.3999 0.4502 0.079 Uiso 1 1 calc R
O3 O 0.7791(9) 0.0393(9) 0.2698(8) 0.184(7) Uani 1 1 d .
C8 C 0.7089(10) 0.0738(8) 0.2785(6) 0.079(3) Uani 1 1 d .
C5 C 0.7916(8) 0.2839(8) 0.3511(6) 0.081(4) Uani 1 1 d .
H5 H 0.8442 0.3051 0.3663 0.097 Uiso 1 1 calc R
N2 N 0.5000 0.0000 0.3725(9) 0.148(11) Uani 1 2 d S
C10 C 0.8037(8) 0.4287(9) 0.4704(5) 0.086(4) Uani 1 1 d .
H10 H 0.8564 0.4355 0.4506 0.103 Uiso 1 1 calc R
C4 C 0.7882(8) 0.1977(10) 0.3301(6) 0.094(4) Uani 1 1 d .
H4 H 0.8374 0.1614 0.3330 0.113 Uiso 1 1 calc R
O4 O 0.6400(6) 0.0481(6) 0.2647(4) 0.093(3) Uani 1 1 d .
O2 O 0.5000 0.0000 0.4244(10) 0.42(4) Uani 1 2 d S
O2W O 1.0000 0.0000 0.337(3) 0.36(4) Uani 1 4 d S
O1W O 0.716(3) 0.104(3) 0.5000 0.41(3) Uani 1 2 d S

loop_
_atom_site_aniso_label
_atom_site_aniso_U_11
_atom_site_aniso_U_22
_atom_site_aniso_U_33
_atom_site_aniso_U_23
_atom_site_aniso_U_13
_atom_site_aniso_U_12
Tb1 0.0504(5) 0.0504(5) 0.0772(8) 0.000 0.000 0.000
Cl1 0.0588(19) 0.0588(19) 0.083(4) 0.000 0.000 0.000
N1 0.047(5) 0.062(5) 0.066(5) -0.007(4) 0.002(4) 0.002(4)
C3 0.054(6) 0.067(7) 0.057(6) -0.014(5) -0.006(5) -0.002(5)
C7 0.060(6) 0.039(5) 0.066(7) -0.005(5) 0.007(5) -0.009(4)
C6 0.070(7) 0.057(6) 0.076(8) -0.001(5) 0.008(6) -0.003(5)
O1 0.208(14) 0.068(6) 0.092(7) -0.012(5) 0.008(6) 0.050(7)
C2 0.050(7) 0.072(8) 0.091(8) -0.006(6) 0.006(6) 0.002(5)
C1 0.053(6) 0.067(7) 0.071(7) -0.004(6) -0.002(5) 0.000(5)
C9 0.056(6) 0.068(7) 0.073(7) -0.008(5) -0.003(5) -0.006(5)
O3 0.086(8) 0.117(10) 0.349(19) -0.107(12) -0.024(10) 0.016(7)
C8 0.069(8) 0.073(8) 0.096(9) -0.021(7) -0.017(7) 0.012(7)
C5 0.060(7) 0.073(8) 0.109(10) -0.016(7) -0.023(7) -0.001(6)
N2 0.29(3) 0.078(12) 0.075(12) 0.000 0.000 0.091(15)
C10 0.056(7) 0.126(11) 0.076(8) -0.002(7) 0.008(6) -0.014(7)
C4 0.062(8) 0.101(10) 0.120(11) -0.029(9) -0.024(8) 0.016(7)
O4 0.064(5) 0.069(5) 0.145(9) -0.031(5) -0.037(5) 0.002(4)
O2 1.04(11) 0.135(16) 0.082(14) 0.000 0.000 0.26(4)
O2W 0.131(15) 0.131(15) 0.81(12) 0.000 0.000 0.000
O1W 0.33(5) 0.47(7) 0.43(7) 0.000 0.000 -0.10(4)

loop_
_atom_type_symbol
_atom_type_description
_atom_type_scat_dispersion_real
_atom_type_scat_dispersion_imag
_atom_type_scat_source
C C 0.0033 0.0016 'International Tables Vol C Tables 4.2.6.8 and 6.1.1.4'
H H 0.0000 0.0000 'International Tables Vol C Tables 4.2.6.8 and 6.1.1.4'
N N 0.0061 0.0033 'International Tables Vol C Tables 4.2.6.8 and 6.1.1.4'
O O 0.0106 0.0060 'International Tables Vol C Tables 4.2.6.8 and 6.1.1.4'
Tb Tb -0.1723 4.1537 'International Tables Vol C Tables 4.2.6.8 and 6.1.1.4'
Cl Cl 0.1484 0.1585 'International Tables Vol C Tables 4.2.6.8 and 6.1.1.4'

loop_
_geom_angle_atom_site_label_1
_geom_angle_atom_site_label_2
_geom_angle_atom_site_label_3
_geom_angle
_geom_angle_site_symmetry_1
_geom_angle_site_symmetry_3
O4 Tb1 O4 162.6(5) . 2_655
O4 Tb1 O4 91.32(8) . 15
O4 Tb1 O4 91.32(8) 2_655 15
O4 Tb1 O4 91.32(8) . 16_545
O4 Tb1 O4 91.32(8) 2_655 16_545
O4 Tb1 O4 162.6(5) 15 16_545
O4 Tb1 O1 82.3(4) . .
O4 Tb1 O1 82.0(4) 2_655 .
O4 Tb1 O1 124.4(3) 15 .
O4 Tb1 O1 73.0(4) 16_545 .
O4 Tb1 O1 124.4(3) . 16_545
O4 Tb1 O1 73.0(4) 2_655 16_545
O4 Tb1 O1 82.0(4) 15 16_545
O4 Tb1 O1 82.3(4) 16_545 16_545
O1 Tb1 O1 144.3(3) . 16_545
O4 Tb1 O1 73.0(4) . 15
O4 Tb1 O1 124.4(3) 2_655 15
O4 Tb1 O1 82.3(4) 15 15
O4 Tb1 O1 82.0(4) 16_545 15
O1 Tb1 O1 144.3(3) . 15
O1 Tb1 O1 51.4(5) 16_545 15
O4 Tb1 O1 82.0(4) . 2_655
O4 Tb1 O1 82.3(4) 2_655 2_655
O4 Tb1 O1 73.0(4) 15 2_655
O4 Tb1 O1 124.4(3) 16_545 2_655
O1 Tb1 O1 51.4(5) . 2_655
O1 Tb1 O1 144.3(3) 16_545 2_655
O1 Tb1 O1 144.3(3) 15 2_655
O4 Tb1 N2 81.3(3) . .
O4 Tb1 N2 81.3(3) 2_655 .
O4 Tb1 N2 98.7(3) 15 .
O4 Tb1 N2 98.7(3) 16_545 .
O1 Tb1 N2 25.7(2) . .
O1 Tb1 N2 154.3(2) 16_545 .
O1 Tb1 N2 154.3(2) 15 .
O1 Tb1 N2 25.7(2) 2_655 .
O4 Tb1 N2 98.7(3) . 15
O4 Tb1 N2 98.7(3) 2_655 15
O4 Tb1 N2 81.3(3) 15 15
O4 Tb1 N2 81.3(3) 16_545 15
O1 Tb1 N2 154.3(2) . 15
O1 Tb1 N2 25.7(2) 16_545 15
O1 Tb1 N2 25.7(2) 15 15
O1 Tb1 N2 154.3(2) 2_655 15
N2 Tb1 N2 180.0 . 15
C5 N1 C2 119.1(10) . .
C5 N1 C6 120.4(9) . .
C2 N1 C6 120.5(9) . .
C1 C3 C4 117.7(11) . .
C1 C3 C8 120.7(10) . .
C4 C3 C8 121.6(11) . .
C9 C7 C10 119.7(10) . .
C9 C7 C6 121.2(9) . .
C10 C7 C6 119.1(9) . .
N1 C6 C7 112.3(8) . .
N2 O1 Tb1 95.0(9) . .
N1 C2 C1 121.8(10) . .
C3 C1 C2 119.7(10) . .
C7 C9 C9 120.1(6) . 10_556
O4 C8 O3 127.1(13) . .
O4 C8 C3 117.3(11) . .
O3 C8 C3 115.3(13) . .
N1 C5 C4 121.5(11) . .
O2 N2 O1 120.7(9) . 2_655
O2 N2 O1 120.7(9) . .
O1 N2 O1 118.6(18) 2_655 .
O2 N2 Tb1 180.000(2) . .
O1 N2 Tb1 59.3(9) 2_655 .
O1 N2 Tb1 59.3(9) . .
C7 C10 C10 120.3(6) . 10_556
C3 C4 C5 120.1(11) . .
C8 O4 Tb1 172.5(11) . .

loop_
_geom_bond_atom_site_label_1
_geom_bond_atom_site_label_2
_geom_bond_distance
_geom_bond_site_symmetry_2
Tb1 O4 2.270(9) .
Tb1 O4 2.270(9) 2_655
Tb1 O4 2.270(9) 15
Tb1 O4 2.270(9) 16_545
Tb1 O1 2.472(9) .
Tb1 O1 2.472(9) 16_545
Tb1 O1 2.472(9) 15
Tb1 O1 2.472(9) 2_655
Tb1 N2 2.86(2) .
Tb1 N2 2.86(2) 15
N1 C5 1.281(13) .
N1 C2 1.336(13) .
N1 C6 1.485(12) .
C3 C1 1.353(14) .
C3 C4 1.356(15) .
C3 C8 1.548(15) .
C7 C9 1.370(13) .
C7 C10 1.379(15) .
C7 C6 1.500(14) .
O1 N2 1.246(14) .
C2 C1 1.375(14) .
C9 C9 1.40(2) 10_556
O3 C8 1.203(17) .
C8 O4 1.161(15) .
C5 C4 1.397(17) .
N2 O2 1.22(3) .
N2 O1 1.246(14) 2_655
C10 C10 1.38(2) 10_556
